data_2225473
loop_
_publ_author_name
'Hu, Dongcheng'
'Feng, Hua'
'Hu, Changqiu'

_publ_section_title
;
 [4'-(3-Pyridyl)-2,2';6',2''-terpyridine]dithiocyanatocopper(II)
;
_journal_coeditor_code BT5216
_journal_issue 4
_journal_name_full 'Acta Crystallographica Section E'
_journal_page_first m442
_journal_paper_doi 10.1107/S1600536810010147
_journal_volume 66
_journal_year 2010
_chemical_formula_iupac '[Cu (N C S)2 (C20 H14 N4)]'
_chemical_formula_moiety 'C22 H14 Cu N6 S2'
_chemical_formula_sum 'C22 H14 Cu N6 S2'
_chemical_formula_weight 490.05
_chemical_name_systematic
;
[4'-(3-Pyridyl)-2,2';6',2''-terpyridine]dithiocyanatocopper(II)
;
_space_group_IT_number 14
_symmetry_cell_setting monoclinic
_symmetry_space_group_name_Hall '-P 2yn'
_symmetry_space_group_name_H-M 'P 1 21/n 1'
_atom_sites_solution_hydrogens geom
_atom_sites_solution_primary direct
_atom_sites_solution_secondary difmap
_audit_creation_method SHELXL-97
_cell_angle_alpha 90.00
_cell_angle_beta 99.0790(10)
_cell_angle_gamma 90.00
_cell_formula_units_Z 4
_cell_length_a 8.2171(6)
_cell_length_b 23.012(2)
_cell_length_c 11.2279(8)
_cell_measurement_reflns_used 2079
_cell_measurement_temperature 298(2)
_cell_measurement_theta_max 21.4
_cell_measurement_theta_min 2.6
_cell_volume 2096.5(3)
_computing_cell_refinement 'SAINT (Bruker, 2002)'
_computing_data_collection 'SMART (Bruker, 2002)'
_computing_data_reduction 'SAINT (Bruker, 2002)'
_computing_molecular_graphics 'ORTEP-3 (Farrugia, 1997)'
_computing_publication_material 'SHELXL97 (Sheldrick, 2008)'
_computing_structure_refinement 'SHELXL97 (Sheldrick, 2008)'
_computing_structure_solution 'SHELXS97 (Sheldrick, 2008)'
_diffrn_ambient_temperature 298(2)
_diffrn_measured_fraction_theta_full 0.99
_diffrn_measured_fraction_theta_max 0.99
_diffrn_measurement_device_type 'Bruker SMART APEX area-detector diffractometer'
_diffrn_measurement_method '\f and \w scan'
_diffrn_radiation_monochromator graphite
_diffrn_radiation_source 'fine-focus sealed tube'
_diffrn_radiation_type MoK\a
_diffrn_radiation_wavelength 0.71073
_diffrn_reflns_av_R_equivalents 0.038
_diffrn_reflns_av_sigmaI/netI 0.055
_diffrn_reflns_limit_h_max 5
_diffrn_reflns_limit_h_min -10
_diffrn_reflns_limit_k_max 29
_diffrn_reflns_limit_k_min -26
_diffrn_reflns_limit_l_max 14
_diffrn_reflns_limit_l_min -14
_diffrn_reflns_number 12626
_diffrn_reflns_theta_full 27.5
_diffrn_reflns_theta_max 27.5
_diffrn_reflns_theta_min 1.8
_diffrn_standards_decay_% 0
_diffrn_standards_interval_count 0
_diffrn_standards_interval_time 0
_diffrn_standards_number 0
_exptl_absorpt_coefficient_mu 1.264
_exptl_absorpt_correction_T_max 0.805
_exptl_absorpt_correction_T_min 0.429
_exptl_absorpt_correction_type multi-scan
_exptl_absorpt_process_details '(SADABS; Bruker, 2002)'
_exptl_crystal_colour Green
_exptl_crystal_density_diffrn 1.553
_exptl_crystal_density_method 'not measured'
_exptl_crystal_description Block
_exptl_crystal_F_000 996
_exptl_crystal_size_max 0.27
_exptl_crystal_size_mid 0.27
_exptl_crystal_size_min 0.18
_refine_diff_density_max 0.64
_refine_diff_density_min -0.44
_refine_ls_extinction_method none
_refine_ls_goodness_of_fit_ref 1.069
_refine_ls_hydrogen_treatment constr
_refine_ls_matrix_type full
_refine_ls_number_parameters 280
_refine_ls_number_reflns 4781
_refine_ls_number_restraints 0
_refine_ls_restrained_S_all 1.069
_refine_ls_R_factor_all 0.0896
_refine_ls_R_factor_gt 0.0587
_refine_ls_shift/su_max 0.001
_refine_ls_shift/su_mean 0.000
_refine_ls_structure_factor_coef Fsqd
_refine_ls_weighting_details 'calc w=1/[\s^2^(Fo^2^)+(0.0832P)^2^] where P=(Fo^2^+2Fc^2^)/3'
_refine_ls_weighting_scheme calc
_refine_ls_wR_factor_gt 0.1401
_refine_ls_wR_factor_ref 0.1603
_reflns_number_gt 3371
_reflns_number_total 4781
_reflns_threshold_expression I>2\s(I)
_cod_data_source_file bt5216.cif
_cod_data_source_block I
_cod_original_sg_symbol_H-M 'P 21/n'
_cod_database_code 2225473
_cod_database_fobs_code 2225473

loop_
_symmetry_equiv_pos_as_xyz
'x, y, z'
'-x+1/2, y+1/2, -z+1/2'
'-x, -y, -z'
'x-1/2, -y-1/2, z-1/2'

loop_
_atom_site_type_symbol
_atom_site_label
_atom_site_fract_x
_atom_site_fract_y
_atom_site_fract_z
_atom_site_U_iso_or_equiv
_atom_site_adp_type
_atom_site_calc_flag
_atom_site_refinement_flags
_atom_site_occupancy
_atom_site_disorder_assembly
_atom_site_disorder_group
Cu Cu1 0.35786(5) 0.135609(18) 0.69095(4) 0.04072(18) Uani d . 1 . .
S S1 0.5487(2) 0.10524(7) 0.30631(12) 0.0930(5) Uani d . 1 . .
S S2 0.69634(16) 0.05042(5) 1.01610(12) 0.0705(4) Uani d . 1 . .
N N1 0.4648(4) 0.21527(13) 0.7228(3) 0.0395(7) Uani d . 1 . .
N N2 0.1730(3) 0.18662(12) 0.6333(3) 0.0376(7) Uani d . 1 . .
N N3 0.1684(4) 0.07761(13) 0.6675(3) 0.0477(8) Uani d . 1 . .
N N4 0.4448(5) 0.12136(17) 0.5232(4) 0.0681(11) Uani d . 1 . .
N N5 0.5115(4) 0.09198(15) 0.8049(3) 0.0567(9) Uani d . 1 . .
N N6 -0.4985(4) 0.30689(15) 0.3820(3) 0.0545(9) Uani d . 1 . .
C C1 0.6201(4) 0.22617(17) 0.7760(4) 0.0459(9) Uani d . 1 . .
H H1 0.6878 0.1950 0.8032 0.055 Uiso calc R 1 . .
C C2 0.6827(5) 0.28129(18) 0.7918(4) 0.0517(10) Uani d . 1 . .
H H2 0.7899 0.2875 0.8306 0.062 Uiso calc R 1 . .
C C3 0.5841(5) 0.32709(17) 0.7493(4) 0.0544(11) Uani d . 1 . .
H H3 0.6247 0.3648 0.7579 0.065 Uiso calc R 1 . .
C C4 0.4239(5) 0.31726(16) 0.6935(4) 0.0473(10) Uani d . 1 . .
H H4 0.3556 0.3481 0.6649 0.057 Uiso calc R 1 . .
C C5 0.3680(4) 0.26104(15) 0.6813(3) 0.0369(8) Uani d . 1 . .
C C6 0.1981(4) 0.24383(15) 0.6274(3) 0.0362(8) Uani d . 1 . .
C C7 0.0730(4) 0.28084(15) 0.5800(3) 0.0394(8) Uani d . 1 . .
H H7 0.0929 0.3204 0.5741 0.047 Uiso calc R 1 . .
C C8 -0.0849(4) 0.25821(15) 0.5408(3) 0.0378(8) Uani d . 1 . .
C C9 -0.1082(4) 0.19839(16) 0.5516(3) 0.0414(9) Uani d . 1 . .
H H9 -0.2116 0.1820 0.5272 0.050 Uiso calc R 1 . .
C C10 0.0237(4) 0.16374(15) 0.5987(3) 0.0396(8) Uani d . 1 . .
C C11 0.0177(5) 0.10032(16) 0.6220(4) 0.0475(10) Uani d . 1 . .
C C12 -0.1211(6) 0.0675(2) 0.6069(5) 0.0726(15) Uani d . 1 . .
H H12 -0.2220 0.0839 0.5749 0.087 Uiso calc R 1 . .
C C13 -0.1112(7) 0.0091(2) 0.6397(6) 0.094(2) Uani d . 1 . .
H H13 -0.2052 -0.0140 0.6326 0.113 Uiso calc R 1 . .
C C14 0.0431(7) -0.0137(2) 0.6833(6) 0.097(2) Uani d . 1 . .
H H14 0.0545 -0.0529 0.7031 0.116 Uiso calc R 1 . .
C C15 0.1769(6) 0.02138(17) 0.6969(5) 0.0661(13) Uani d . 1 . .
H H15 0.2791 0.0057 0.7280 0.079 Uiso calc R 1 . .
C C16 -0.4894(5) 0.36367(19) 0.4057(4) 0.0554(11) Uani d . 1 . .
H H16 -0.5805 0.3866 0.3774 0.066 Uiso calc R 1 . .
C C17 -0.3527(5) 0.39026(18) 0.4697(4) 0.0550(11) Uani d . 1 . .
H H17 -0.3514 0.4301 0.4835 0.066 Uiso calc R 1 . .
C C18 -0.2186(5) 0.35648(16) 0.5128(4) 0.0482(10) Uani d . 1 . .
H H18 -0.1246 0.3734 0.5557 0.058 Uiso calc R 1 . .
C C19 -0.2235(4) 0.29699(15) 0.4923(3) 0.0374(8) Uani d . 1 . .
C C20 -0.3672(5) 0.27481(17) 0.4255(4) 0.0480(10) Uani d . 1 . .
H H20 -0.3720 0.2351 0.4102 0.058 Uiso calc R 1 . .
C C22 0.4845(5) 0.11376(17) 0.4333(4) 0.0441(9) Uani d . 1 . .
C C23 0.5890(5) 0.07416(16) 0.8920(4) 0.0468(9) Uani d . 1 . .

loop_
_atom_site_aniso_label
_atom_site_aniso_U_11
_atom_site_aniso_U_22
_atom_site_aniso_U_33
_atom_site_aniso_U_12
_atom_site_aniso_U_13
_atom_site_aniso_U_23
Cu1 0.0325(3) 0.0397(3) 0.0473(3) 0.00621(19) -0.0019(2) 0.00460(19)
S1 0.1100(13) 0.1146(12) 0.0590(8) 0.0514(10) 0.0277(8) 0.0161(8)
S2 0.0649(8) 0.0655(8) 0.0726(8) -0.0015(6) -0.0159(6) 0.0226(6)
N1 0.0289(15) 0.0434(17) 0.0445(17) 0.0030(13) 0.0009(13) 0.0023(13)
N2 0.0282(15) 0.0349(15) 0.0471(18) 0.0007(12) -0.0026(13) -0.0006(13)
N3 0.0423(18) 0.0389(17) 0.057(2) 0.0000(14) -0.0059(16) 0.0046(15)
N4 0.069(3) 0.073(3) 0.064(3) 0.017(2) 0.015(2) 0.001(2)
N5 0.045(2) 0.055(2) 0.065(2) 0.0071(17) -0.0078(18) 0.0152(17)
N6 0.0328(17) 0.061(2) 0.066(2) 0.0045(16) -0.0062(16) 0.0049(17)
C1 0.0250(18) 0.052(2) 0.057(2) 0.0032(16) -0.0053(17) 0.0087(18)
C2 0.0277(18) 0.062(3) 0.062(3) -0.0025(18) -0.0034(18) 0.004(2)
C3 0.039(2) 0.045(2) 0.077(3) -0.0086(19) 0.003(2) -0.002(2)
C4 0.0312(19) 0.040(2) 0.069(3) 0.0007(17) 0.0017(18) 0.0014(18)
C5 0.0270(17) 0.044(2) 0.0386(19) 0.0037(15) 0.0016(15) 0.0003(15)
C6 0.0280(17) 0.0418(19) 0.0378(19) 0.0031(15) 0.0021(15) -0.0020(15)
C7 0.0333(19) 0.0378(19) 0.045(2) 0.0023(15) -0.0012(16) 0.0035(15)
C8 0.0298(18) 0.041(2) 0.041(2) 0.0018(15) -0.0014(15) -0.0007(15)
C9 0.0291(18) 0.042(2) 0.049(2) -0.0011(16) -0.0045(16) -0.0009(16)
C10 0.0327(19) 0.039(2) 0.045(2) 0.0014(16) -0.0003(16) 0.0026(16)
C11 0.044(2) 0.039(2) 0.055(2) -0.0036(17) -0.0060(19) 0.0045(17)
C12 0.048(3) 0.057(3) 0.102(4) -0.009(2) -0.022(3) 0.015(3)
C13 0.069(3) 0.052(3) 0.146(5) -0.022(3) -0.029(4) 0.024(3)
C14 0.084(4) 0.047(3) 0.144(6) -0.011(3) -0.034(4) 0.033(3)
C15 0.061(3) 0.042(2) 0.088(3) 0.003(2) -0.012(3) 0.014(2)
C16 0.036(2) 0.063(3) 0.064(3) 0.016(2) 0.000(2) 0.015(2)
C17 0.047(2) 0.041(2) 0.077(3) 0.0076(19) 0.008(2) 0.007(2)
C18 0.034(2) 0.049(2) 0.057(2) -0.0013(17) -0.0050(18) 0.0067(18)
C19 0.0278(17) 0.0392(19) 0.044(2) 0.0032(15) 0.0019(15) 0.0036(15)
C20 0.035(2) 0.048(2) 0.057(2) 0.0032(17) -0.0060(18) -0.0001(18)
C22 0.036(2) 0.044(2) 0.050(2) 0.0082(17) 0.0011(18) 0.0021(18)
C23 0.036(2) 0.038(2) 0.065(3) -0.0003(17) 0.0044(19) 0.0053(18)

loop_
_atom_type_symbol
_atom_type_description
_atom_type_scat_dispersion_real
_atom_type_scat_dispersion_imag
_atom_type_scat_source
C C 0.0033 0.0016 'International Tables Vol C Tables 4.2.6.8 and 6.1.1.4'
H H 0.0000 0.0000 'International Tables Vol C Tables 4.2.6.8 and 6.1.1.4'
N N 0.0061 0.0033 'International Tables Vol C Tables 4.2.6.8 and 6.1.1.4'
S S 0.1246 0.1234 'International Tables Vol C Tables 4.2.6.8 and 6.1.1.4'
Cu Cu 0.3201 1.2651 'International Tables Vol C Tables 4.2.6.8 and 6.1.1.4'

loop_
_geom_angle_atom_site_label_1
_geom_angle_atom_site_label_2
_geom_angle_atom_site_label_3
_geom_angle_site_symmetry_1
_geom_angle_site_symmetry_3
_geom_angle
_geom_angle_publ_flag
N1 Cu1 N2 . . 79.00(10) n
N1 Cu1 N3 . . 155.70(10) n
N1 Cu1 N4 . . 95.60(10) n
N1 Cu1 N5 . . 97.60(10) n
N2 Cu1 N3 . . 79.10(10) n
N2 Cu1 N4 . . 98.70(10) n
N2 Cu1 N5 . . 158.0(2) n
N3 Cu1 N4 . . 98.1(2) n
N3 Cu1 N5 . . 98.70(10) n
N4 Cu1 N5 . . 103.2(2) n
C1 N1 C5 . . 118.1(3) no
C1 N1 Cu1 . . 126.7(3) no
C5 N1 Cu1 . . 115.1(2) no
C10 N2 C6 . . 121.1(3) no
C10 N2 Cu1 . . 119.5(2) no
C6 N2 Cu1 . . 119.5(2) no
C15 N3 C11 . . 118.2(3) no
C15 N3 Cu1 . . 126.5(3) no
C11 N3 Cu1 . . 115.3(2) no
C22 N4 Cu1 . . 177.4(4) no
C23 N5 Cu1 . . 164.0(4) no
C16 N6 C20 . . 116.9(3) no
N1 C1 C2 . . 122.8(3) no
N1 C1 H1 . . 118.6 no
C2 C1 H1 . . 118.6 no
C3 C2 C1 . . 118.6(3) no
C3 C2 H2 . . 120.7 no
C1 C2 H2 . . 120.7 no
C2 C3 C4 . . 120.0(4) no
C2 C3 H3 . . 120.0 no
C4 C3 H3 . . 120.0 no
C5 C4 C3 . . 118.6(4) no
C5 C4 H4 . . 120.7 no
C3 C4 H4 . . 120.7 no
N1 C5 C4 . . 121.9(3) no
N1 C5 C6 . . 113.3(3) no
C4 C5 C6 . . 124.8(3) no
N2 C6 C7 . . 121.2(3) no
N2 C6 C5 . . 112.6(3) no
C7 C6 C5 . . 126.1(3) no
C6 C7 C8 . . 119.3(3) no
C6 C7 H7 . . 120.4 no
C8 C7 H7 . . 120.4 no
C9 C8 C7 . . 118.1(3) no
C9 C8 C19 . . 121.2(3) no
C7 C8 C19 . . 120.8(3) no
C10 C9 C8 . . 119.5(3) no
C10 C9 H9 . . 120.3 no
C8 C9 H9 . . 120.3 no
N2 C10 C9 . . 120.9(3) no
N2 C10 C11 . . 113.0(3) no
C9 C10 C11 . . 126.1(3) no
C12 C11 N3 . . 121.9(4) no
C12 C11 C10 . . 125.1(4) no
N3 C11 C10 . . 112.9(3) no
C11 C12 C13 . . 119.4(4) no
C11 C12 H12 . . 120.3 no
C13 C12 H12 . . 120.3 no
C14 C13 C12 . . 118.0(5) no
C14 C13 H13 . . 121.0 no
C12 C13 H13 . . 121.0 no
C15 C14 C13 . . 119.7(4) no
C15 C14 H14 . . 120.2 no
C13 C14 H14 . . 120.2 no
N3 C15 C14 . . 122.7(4) no
N3 C15 H15 . . 118.6 no
C14 C15 H15 . . 118.6 no
N6 C16 C17 . . 123.7(4) no
N6 C16 H16 . . 118.2 no
C17 C16 H16 . . 118.2 no
C18 C17 C16 . . 118.4(4) no
C18 C17 H17 . . 120.8 no
C16 C17 H17 . . 120.8 no
C17 C18 C19 . . 120.0(4) no
C17 C18 H18 . . 120.0 no
C19 C18 H18 . . 120.0 no
C18 C19 C20 . . 116.8(3) no
C18 C19 C8 . . 122.2(3) no
C20 C19 C8 . . 121.0(3) no
N6 C20 C19 . . 124.2(4) no
N6 C20 H20 . . 117.9 no
C19 C20 H20 . . 117.9 no
N4 C22 S1 . . 177.1(5) no
N5 C23 S2 . . 178.6(4) no

loop_
_geom_bond_atom_site_label_1
_geom_bond_atom_site_label_2
_geom_bond_site_symmetry_2
_geom_bond_distance
_geom_bond_publ_flag
Cu1 N1 . 2.040(3) n
Cu1 N2 . 1.948(3) n
Cu1 N3 . 2.036(3) n
Cu1 N4 . 2.143(4) n
Cu1 N5 . 1.931(3) n
S1 C22 . 1.609(5) no
S2 C23 . 1.622(4) no
N1 C1 . 1.344(4) no
N1 C5 . 1.357(4) no
N2 C10 . 1.335(4) no
N2 C6 . 1.336(4) no
N3 C15 . 1.334(5) no
N3 C11 . 1.366(5) no
N4 C22 . 1.122(5) no
N5 C23 . 1.154(5) no
N6 C16 . 1.333(5) no
N6 C20 . 1.334(5) no
C1 C2 . 1.370(5) no
C1 H1 . 0.9300 no
C2 C3 . 1.369(5) no
C2 H2 . 0.9300 no
C3 C4 . 1.384(5) no
C3 H3 . 0.9300 no
C4 C5 . 1.373(5) no
C4 H4 . 0.9300 no
C5 C6 . 1.485(4) no
C6 C7 . 1.375(5) no
C7 C8 . 1.403(5) no
C7 H7 . 0.9300 no
C8 C9 . 1.398(5) no
C8 C19 . 1.482(5) no
C9 C10 . 1.382(5) no
C9 H9 . 0.9300 no
C10 C11 . 1.485(5) no
C11 C12 . 1.356(6) no
C12 C13 . 1.395(6) no
C12 H12 . 0.9300 no
C13 C14 . 1.388(7) no
C13 H13 . 0.9300 no
C14 C15 . 1.353(6) no
C14 H14 . 0.9300 no
C15 H15 . 0.9300 no
C16 C17 . 1.378(6) no
C16 H16 . 0.9300 no
C17 C18 . 1.373(5) no
C17 H17 . 0.9300 no
C18 C19 . 1.388(5) no
C18 H18 . 0.9300 no
C19 C20 . 1.392(5) no
C20 H20 . 0.9300 no

loop_
_geom_torsion_atom_site_label_1
_geom_torsion_atom_site_label_2
_geom_torsion_atom_site_label_3
_geom_torsion_atom_site_label_4
_geom_torsion_site_symmetry_1
_geom_torsion_site_symmetry_2
_geom_torsion_site_symmetry_3
_geom_torsion_site_symmetry_4
_geom_torsion
_geom_torsion_publ_flag
N5 Cu1 N1 C1 . . . . 18.8(3) no
N2 Cu1 N1 C1 . . . . 176.8(3) no
N3 Cu1 N1 C1 . . . . 150.6(3) no
N4 Cu1 N1 C1 . . . . -85.4(3) no
N5 Cu1 N1 C5 . . . . -163.6(3) no
N2 Cu1 N1 C5 . . . . -5.6(2) no
N3 Cu1 N1 C5 . . . . -31.8(4) no
N4 Cu1 N1 C5 . . . . 92.2(3) no
N5 Cu1 N2 C10 . . . . -91.2(4) no
N3 Cu1 N2 C10 . . . . -4.8(3) no
N1 Cu1 N2 C10 . . . . -174.1(3) no
N4 Cu1 N2 C10 . . . . 91.8(3) no
N5 Cu1 N2 C6 . . . . 89.9(4) no
N3 Cu1 N2 C6 . . . . 176.3(3) no
N1 Cu1 N2 C6 . . . . 6.9(3) no
N4 Cu1 N2 C6 . . . . -87.1(3) no
N5 Cu1 N3 C15 . . . . -16.7(4) no
N2 Cu1 N3 C15 . . . . -174.5(4) no
N1 Cu1 N3 C15 . . . . -148.3(4) no
N4 Cu1 N3 C15 . . . . 88.1(4) no
N5 Cu1 N3 C11 . . . . 160.2(3) no
N2 Cu1 N3 C11 . . . . 2.4(3) no
N1 Cu1 N3 C11 . . . . 28.5(5) no
N4 Cu1 N3 C11 . . . . -95.0(3) no
N2 Cu1 N5 C23 . . . . -15.6(15) no
N3 Cu1 N5 C23 . . . . -98.2(12) no
N1 Cu1 N5 C23 . . . . 63.7(12) no
N4 Cu1 N5 C23 . . . . 161.3(12) no
C5 N1 C1 C2 . . . . 1.3(6) no
Cu1 N1 C1 C2 . . . . 178.8(3) no
N1 C1 C2 C3 . . . . -1.5(7) no
C1 C2 C3 C4 . . . . 1.1(7) no
C2 C3 C4 C5 . . . . -0.5(7) no
C1 N1 C5 C4 . . . . -0.7(5) no
Cu1 N1 C5 C4 . . . . -178.5(3) no
C1 N1 C5 C6 . . . . -178.5(3) no
Cu1 N1 C5 C6 . . . . 3.7(4) no
C3 C4 C5 N1 . . . . 0.4(6) no
C3 C4 C5 C6 . . . . 177.9(4) no
C10 N2 C6 C7 . . . . -3.1(5) no
Cu1 N2 C6 C7 . . . . 175.8(3) no
C10 N2 C6 C5 . . . . 174.2(3) no
Cu1 N2 C6 C5 . . . . -6.8(4) no
N1 C5 C6 N2 . . . . 1.7(4) no
C4 C5 C6 N2 . . . . -176.0(3) no
N1 C5 C6 C7 . . . . 178.9(3) no
C4 C5 C6 C7 . . . . 1.2(6) no
N2 C6 C7 C8 . . . . 2.0(5) no
C5 C6 C7 C8 . . . . -175.0(3) no
C6 C7 C8 C9 . . . . -0.1(5) no
C6 C7 C8 C19 . . . . 178.4(3) no
C7 C8 C9 C10 . . . . -0.7(5) no
C19 C8 C9 C10 . . . . -179.1(3) no
C6 N2 C10 C9 . . . . 2.3(5) no
Cu1 N2 C10 C9 . . . . -176.6(3) no
C6 N2 C10 C11 . . . . -175.0(3) no
Cu1 N2 C10 C11 . . . . 6.0(4) no
C8 C9 C10 N2 . . . . -0.4(6) no
C8 C9 C10 C11 . . . . 176.6(4) no
C15 N3 C11 C12 . . . . 0.3(7) no
Cu1 N3 C11 C12 . . . . -176.8(4) no
C15 N3 C11 C10 . . . . 177.2(4) no
Cu1 N3 C11 C10 . . . . 0.0(4) no
N2 C10 C11 C12 . . . . 173.0(4) no
C9 C10 C11 C12 . . . . -4.1(7) no
N2 C10 C11 N3 . . . . -3.7(5) no
C9 C10 C11 N3 . . . . 179.1(4) no
N3 C11 C12 C13 . . . . 0.7(8) no
C10 C11 C12 C13 . . . . -175.7(5) no
C11 C12 C13 C14 . . . . -2.1(10) no
C12 C13 C14 C15 . . . . 2.5(11) no
C11 N3 C15 C14 . . . . 0.1(8) no
Cu1 N3 C15 C14 . . . . 176.9(5) no
C13 C14 C15 N3 . . . . -1.5(10) no
C20 N6 C16 C17 . . . . 1.2(7) no
N6 C16 C17 C18 . . . . -0.7(7) no
C16 C17 C18 C19 . . . . -0.5(6) no
C17 C18 C19 C20 . . . . 1.2(6) no
C17 C18 C19 C8 . . . . -177.6(4) no
C9 C8 C19 C18 . . . . 160.4(4) no
C7 C8 C19 C18 . . . . -18.0(6) no
C9 C8 C19 C20 . . . . -18.2(6) no
C7 C8 C19 C20 . . . . 163.3(4) no
C16 N6 C20 C19 . . . . -0.4(6) no
C18 C19 C20 N6 . . . . -0.7(6) no
C8 C19 C20 N6 . . . . 178.0(4) no
